data_7104753
loop_
_publ_author_name
'Ni, Chengbao'
'Power, Philip P'

_publ_section_title
;
 Insertion reactions of a two-coordinate iron diaryl with dioxygen and
 carbon monoxide.
;
_journal_issue 37
_journal_name_full 'Chemical communications (Cambridge, England)'
_journal_page_first 5543
_journal_page_last 5545
_journal_paper_doi 10.1039/b912312a
_journal_volume 34
_journal_year 2009
_chemical_formula_moiety 'C60 H74 Fe'
_chemical_formula_sum 'C60 H74 Fe'
_chemical_formula_weight 851.04
_chemical_name_systematic
;
?
;
_space_group_IT_number 15
_symmetry_cell_setting monoclinic
_symmetry_space_group_name_Hall '-C 2yc'
_symmetry_space_group_name_H-M 'C 1 2/c 1'
_atom_sites_solution_hydrogens geom
_atom_sites_solution_primary direct
_atom_sites_solution_secondary difmap
_audit_creation_method SHELXL-97
_cell_angle_alpha 90.00
_cell_angle_beta 93.3490(10)
_cell_angle_gamma 90.00
_cell_formula_units_Z 4
_cell_length_a 15.6179(7)
_cell_length_b 15.9094(7)
_cell_length_c 19.8659(9)
_cell_measurement_reflns_used 8542
_cell_measurement_temperature 90(2)
_cell_measurement_theta_max 27.52
_cell_measurement_theta_min 2.61
_cell_volume 4927.7(4)
_computing_cell_refinement 'Bruker SAINT'
_computing_data_collection 'Bruker APEX SMART 1000'
_computing_data_reduction 'Bruker SAINT'
_computing_molecular_graphics 'Bruker SHELXTL'
_computing_publication_material 'Bruker SHELXTL'
_computing_structure_refinement 'SHELXL-97 (Sheldrick, 2008)'
_computing_structure_solution 'SHELXS-97 (Sheldrick, 2008)'
_diffrn_ambient_temperature 90(2)
_diffrn_measured_fraction_theta_full 0.999
_diffrn_measured_fraction_theta_max 0.999
_diffrn_measurement_device_type 'Bruker APEX-II CCD'
_diffrn_measurement_method '\f and \w scans'
_diffrn_radiation_monochromator graphite
_diffrn_radiation_source 'fine-focus sealed tube'
_diffrn_radiation_type MoK\a
_diffrn_radiation_wavelength 0.71073
_diffrn_reflns_av_R_equivalents 0.0194
_diffrn_reflns_av_sigmaI/netI 0.0139
_diffrn_reflns_limit_h_max 20
_diffrn_reflns_limit_h_min -20
_diffrn_reflns_limit_k_max 20
_diffrn_reflns_limit_k_min -20
_diffrn_reflns_limit_l_max 25
_diffrn_reflns_limit_l_min -25
_diffrn_reflns_number 27139
_diffrn_reflns_theta_full 27.52
_diffrn_reflns_theta_max 27.52
_diffrn_reflns_theta_min 1.83
_exptl_absorpt_coefficient_mu 0.343
_exptl_absorpt_correction_T_max 0.9377
_exptl_absorpt_correction_T_min 0.9071
_exptl_absorpt_correction_type 'Empirical, SADabs (multi-scan)'
_exptl_absorpt_process_details 'SADABS 2007/3 (Sheldrick, 2007)'
_exptl_crystal_colour orange
_exptl_crystal_density_diffrn 1.147
_exptl_crystal_density_method 'not measured'
_exptl_crystal_description block
_exptl_crystal_F_000 1840
_exptl_crystal_size_max 0.29
_exptl_crystal_size_mid 0.21
_exptl_crystal_size_min 0.19
_refine_diff_density_max 0.455
_refine_diff_density_min -0.236
_refine_diff_density_rms 0.046
_refine_ls_extinction_method none
_refine_ls_goodness_of_fit_ref 1.044
_refine_ls_hydrogen_treatment constr
_refine_ls_matrix_type full
_refine_ls_number_parameters 284
_refine_ls_number_reflns 5667
_refine_ls_number_restraints 0
_refine_ls_restrained_S_all 1.044
_refine_ls_R_factor_all 0.0369
_refine_ls_R_factor_gt 0.0330
_refine_ls_shift/su_max 0.000
_refine_ls_shift/su_mean 0.000
_refine_ls_structure_factor_coef Fsqd
_refine_ls_weighting_details 'calc w=1/[\s^2^(Fo^2^)+(0.0465P)^2^+4.4635P] where P=(Fo^2^+2Fc^2^)/3'
_refine_ls_weighting_scheme calc
_refine_ls_wR_factor_gt 0.0866
_refine_ls_wR_factor_ref 0.0907
_reflns_number_gt 5148
_reflns_number_total 5667
_reflns_threshold_expression >2sigma(I)
_cod_data_source_file b912312a.txt
_cod_data_source_block c2c_Dipp2Fe
_cod_original_sg_symbol_H-M 'C 2/c'
_cod_database_code 7104753

loop_
_symmetry_equiv_pos_as_xyz
'x, y, z'
'-x, y, -z+1/2'
'x+1/2, y+1/2, z'
'-x+1/2, y+1/2, -z+1/2'
'-x, -y, -z'
'x, -y, z-1/2'
'-x+1/2, -y+1/2, -z'
'x+1/2, -y+1/2, z-1/2'

loop_
_atom_site_label
_atom_site_type_symbol
_atom_site_fract_x
_atom_site_fract_y
_atom_site_fract_z
_atom_site_U_iso_or_equiv
_atom_site_adp_type
_atom_site_occupancy
_atom_site_symmetry_multiplicity
_atom_site_calc_flag
_atom_site_refinement_flags
_atom_site_disorder_assembly
_atom_site_disorder_group
Fe1 Fe 0.0000 0.251616(14) 0.2500 0.01735(8) Uani 1 2 d S . .
C1 C 0.07525(7) 0.22841(7) 0.33658(5) 0.0150(2) Uani 1 1 d . . .
C2 C 0.06148(7) 0.17449(7) 0.39189(5) 0.0152(2) Uani 1 1 d . . .
C3 C 0.13022(7) 0.14700(7) 0.43479(6) 0.0192(2) Uani 1 1 d . . .
H3A H 0.1200 0.1079 0.4696 0.023 Uiso 1 1 calc R . .
C4 C 0.21313(7) 0.17599(8) 0.42726(6) 0.0214(2) Uani 1 1 d . . .
H4A H 0.2597 0.1552 0.4554 0.026 Uiso 1 1 calc R . .
C5 C 0.22679(7) 0.23551(8) 0.37827(6) 0.0200(2) Uani 1 1 d . . .
H5A H 0.2823 0.2591 0.3750 0.024 Uiso 1 1 calc R . .
C6 C 0.15936(7) 0.26123(7) 0.33342(6) 0.0162(2) Uani 1 1 d . . .
C7 C -0.02540(7) 0.15205(7) 0.41595(5) 0.0164(2) Uani 1 1 d . . .
C8 C -0.06470(7) 0.07423(7) 0.40109(6) 0.0180(2) Uani 1 1 d . . .
C9 C -0.13621(7) 0.05022(8) 0.43580(6) 0.0225(2) Uani 1 1 d . . .
H9A H -0.1617 -0.0032 0.4270 0.027 Uiso 1 1 calc R . .
C10 C -0.17039(8) 0.10294(9) 0.48269(6) 0.0249(3) Uani 1 1 d . . .
H10A H -0.2185 0.0855 0.5063 0.030 Uiso 1 1 calc R . .
C11 C -0.13401(8) 0.18124(8) 0.49501(6) 0.0233(2) Uani 1 1 d . . .
H11A H -0.1592 0.2183 0.5257 0.028 Uiso 1 1 calc R . .
C12 C -0.06083(7) 0.20671(7) 0.46313(6) 0.0188(2) Uani 1 1 d . . .
C13 C -0.03152(7) 0.01533(7) 0.34865(6) 0.0203(2) Uani 1 1 d . . .
H13A H 0.0161 0.0444 0.3264 0.024 Uiso 1 1 calc R . .
C14 C -0.10182(9) -0.00534(11) 0.29440(7) 0.0353(3) Uani 1 1 d . . .
H14A H -0.1232 0.0468 0.2732 0.053 Uiso 1 1 calc R . .
H14B H -0.1490 -0.0345 0.3150 0.053 Uiso 1 1 calc R . .
H14C H -0.0783 -0.0416 0.2601 0.053 Uiso 1 1 calc R . .
C15 C 0.00424(14) -0.06483(10) 0.38117(8) 0.0493(5) Uani 1 1 d . . .
H15A H 0.0513 -0.0507 0.4140 0.074 Uiso 1 1 calc R . .
H15B H 0.0256 -0.1017 0.3463 0.074 Uiso 1 1 calc R . .
H15C H -0.0412 -0.0937 0.4041 0.074 Uiso 1 1 calc R . .
C16 C -0.01936(8) 0.29075(7) 0.48216(6) 0.0211(2) Uani 1 1 d . . .
H16A H 0.0266 0.3014 0.4502 0.025 Uiso 1 1 calc R . .
C17 C -0.08296(9) 0.36364(9) 0.47524(7) 0.0318(3) Uani 1 1 d . . .
H17A H -0.1099 0.3643 0.4294 0.048 Uiso 1 1 calc R . .
H17B H -0.0526 0.4168 0.4840 0.048 Uiso 1 1 calc R . .
H17C H -0.1272 0.3566 0.5078 0.048 Uiso 1 1 calc R . .
C18 C 0.02364(9) 0.28765(9) 0.55347(7) 0.0282(3) Uani 1 1 d . . .
H18A H 0.0657 0.2419 0.5563 0.042 Uiso 1 1 calc R . .
H18B H -0.0200 0.2779 0.5861 0.042 Uiso 1 1 calc R . .
H18C H 0.0527 0.3412 0.5635 0.042 Uiso 1 1 calc R . .
C19 C 0.17707(7) 0.32942(7) 0.28373(5) 0.0173(2) Uani 1 1 d . . .
C20 C 0.14253(7) 0.41123(7) 0.29279(6) 0.0189(2) Uani 1 1 d . . .
C21 C 0.16234(8) 0.47424(8) 0.24748(6) 0.0230(2) Uani 1 1 d . . .
H21A H 0.1400 0.5292 0.2531 0.028 Uiso 1 1 calc R . .
C22 C 0.21405(8) 0.45844(8) 0.19421(6) 0.0247(3) Uani 1 1 d . . .
H22A H 0.2251 0.5017 0.1630 0.030 Uiso 1 1 calc R . .
C23 C 0.24938(8) 0.37929(8) 0.18688(6) 0.0238(2) Uani 1 1 d . . .
H23A H 0.2852 0.3690 0.1507 0.029 Uiso 1 1 calc R . .
C24 C 0.23314(7) 0.31425(8) 0.23185(6) 0.0205(2) Uani 1 1 d . . .
C25 C 0.09145(7) 0.43142(7) 0.35427(6) 0.0201(2) Uani 1 1 d . . .
H25A H 0.0519 0.3831 0.3611 0.024 Uiso 1 1 calc R . .
C26 C 0.15176(8) 0.43885(9) 0.41785(6) 0.0271(3) Uani 1 1 d . . .
H26A H 0.1866 0.3878 0.4231 0.041 Uiso 1 1 calc R . .
H26B H 0.1178 0.4459 0.4574 0.041 Uiso 1 1 calc R . .
H26C H 0.1894 0.4876 0.4136 0.041 Uiso 1 1 calc R . .
C27 C 0.03681(8) 0.51101(8) 0.34771(7) 0.0274(3) Uani 1 1 d . . .
H27A H 0.0000 0.5084 0.3061 0.041 Uiso 1 1 calc R . .
H27B H 0.0743 0.5603 0.3464 0.041 Uiso 1 1 calc R . .
H27C H 0.0010 0.5154 0.3865 0.041 Uiso 1 1 calc R . .
C28 C 0.27897(8) 0.23028(8) 0.22486(6) 0.0215(2) Uani 1 1 d . . .
H28A H 0.2560 0.1905 0.2584 0.026 Uiso 1 1 calc R . .
C29 C 0.26121(9) 0.19260(9) 0.15488(6) 0.0281(3) Uani 1 1 d . . .
H29A H 0.1991 0.1890 0.1449 0.042 Uiso 1 1 calc R . .
H29B H 0.2863 0.1362 0.1535 0.042 Uiso 1 1 calc R . .
H29C H 0.2867 0.2284 0.1213 0.042 Uiso 1 1 calc R . .
C30 C 0.37604(8) 0.23933(9) 0.24138(7) 0.0282(3) Uani 1 1 d . . .
H30A H 0.3860 0.2632 0.2866 0.042 Uiso 1 1 calc R . .
H30B H 0.4006 0.2766 0.2083 0.042 Uiso 1 1 calc R . .
H30C H 0.4033 0.1839 0.2397 0.042 Uiso 1 1 calc R . .

loop_
_atom_site_aniso_label
_atom_site_aniso_U_11
_atom_site_aniso_U_22
_atom_site_aniso_U_33
_atom_site_aniso_U_23
_atom_site_aniso_U_13
_atom_site_aniso_U_12
Fe1 0.02159(13) 0.01737(12) 0.01261(12) 0.000 -0.00304(8) 0.000
C1 0.0165(5) 0.0151(5) 0.0134(5) -0.0028(4) 0.0006(4) -0.0003(4)
C2 0.0161(5) 0.0151(5) 0.0146(5) -0.0030(4) 0.0017(4) -0.0004(4)
C3 0.0203(5) 0.0205(5) 0.0169(5) 0.0027(4) 0.0019(4) 0.0019(4)
C4 0.0169(5) 0.0273(6) 0.0197(5) 0.0016(5) -0.0016(4) 0.0031(4)
C5 0.0142(5) 0.0251(6) 0.0208(6) -0.0011(4) 0.0014(4) -0.0020(4)
C6 0.0180(5) 0.0163(5) 0.0143(5) -0.0022(4) 0.0024(4) -0.0009(4)
C7 0.0154(5) 0.0201(5) 0.0137(5) 0.0019(4) 0.0003(4) 0.0004(4)
C8 0.0164(5) 0.0204(5) 0.0170(5) 0.0013(4) -0.0007(4) -0.0002(4)
C9 0.0187(5) 0.0258(6) 0.0227(6) 0.0026(5) -0.0002(4) -0.0040(4)
C10 0.0171(5) 0.0371(7) 0.0208(6) 0.0031(5) 0.0037(4) -0.0029(5)
C11 0.0193(5) 0.0332(7) 0.0178(5) -0.0025(5) 0.0037(4) 0.0027(5)
C12 0.0185(5) 0.0227(6) 0.0150(5) -0.0001(4) 0.0001(4) 0.0010(4)
C13 0.0208(5) 0.0184(5) 0.0217(5) -0.0017(4) 0.0019(4) -0.0026(4)
C14 0.0277(7) 0.0521(9) 0.0262(7) -0.0123(6) 0.0026(5) -0.0097(6)
C15 0.0810(13) 0.0325(8) 0.0347(8) 0.0031(6) 0.0070(8) 0.0273(8)
C16 0.0239(6) 0.0212(6) 0.0185(5) -0.0038(4) 0.0033(4) 0.0014(4)
C17 0.0368(7) 0.0267(6) 0.0317(7) -0.0024(5) -0.0010(6) 0.0090(5)
C18 0.0320(7) 0.0271(6) 0.0247(6) -0.0045(5) -0.0047(5) -0.0009(5)
C19 0.0167(5) 0.0192(5) 0.0159(5) -0.0006(4) -0.0009(4) -0.0040(4)
C20 0.0173(5) 0.0207(5) 0.0184(5) -0.0012(4) -0.0019(4) -0.0022(4)
C21 0.0237(6) 0.0201(5) 0.0248(6) 0.0021(5) -0.0022(4) -0.0006(4)
C22 0.0275(6) 0.0251(6) 0.0213(6) 0.0060(5) -0.0006(5) -0.0059(5)
C23 0.0259(6) 0.0277(6) 0.0180(5) 0.0007(5) 0.0031(4) -0.0064(5)
C24 0.0216(5) 0.0221(6) 0.0180(5) -0.0015(4) 0.0015(4) -0.0048(4)
C25 0.0201(5) 0.0188(5) 0.0213(5) -0.0027(4) 0.0010(4) -0.0012(4)
C26 0.0297(6) 0.0283(6) 0.0229(6) -0.0056(5) -0.0021(5) 0.0036(5)
C27 0.0262(6) 0.0267(6) 0.0293(6) -0.0033(5) 0.0007(5) 0.0047(5)
C28 0.0219(6) 0.0231(6) 0.0198(6) -0.0019(4) 0.0037(4) -0.0028(4)
C29 0.0317(7) 0.0302(6) 0.0226(6) -0.0057(5) 0.0041(5) -0.0027(5)
C30 0.0213(6) 0.0298(6) 0.0335(7) -0.0040(5) 0.0007(5) -0.0017(5)

loop_
_atom_type_symbol
_atom_type_description
_atom_type_scat_dispersion_real
_atom_type_scat_dispersion_imag
_atom_type_scat_source
C C 0.0033 0.0016 'International Tables Vol C Tables 4.2.6.8 and 6.1.1.4'
H H 0.0000 0.0000 'International Tables Vol C Tables 4.2.6.8 and 6.1.1.4'
Fe Fe 0.3463 0.8444 'International Tables Vol C Tables 4.2.6.8 and 6.1.1.4'

loop_
_geom_angle_atom_site_label_1
_geom_angle_atom_site_label_2
_geom_angle_atom_site_label_3
_geom_angle
_geom_angle_site_symmetry_1
_geom_angle_site_symmetry_3
_geom_angle_publ_flag
C1 Fe1 C1 159.34(6) 2 . ?
C6 C1 C2 116.04(10) . . ?
C6 C1 Fe1 112.45(8) . . ?
C2 C1 Fe1 130.52(8) . . ?
C3 C2 C1 120.92(10) . . ?
C3 C2 C7 113.89(9) . . ?
C1 C2 C7 124.62(10) . . ?
C4 C3 C2 121.07(10) . . ?
C4 C3 H3A 119.5 . . ?
C2 C3 H3A 119.5 . . ?
C5 C4 C3 119.04(10) . . ?
C5 C4 H4A 120.5 . . ?
C3 C4 H4A 120.5 . . ?
C4 C5 C6 120.43(10) . . ?
C4 C5 H5A 119.8 . . ?
C6 C5 H5A 119.8 . . ?
C5 C6 C1 121.90(10) . . ?
C5 C6 C19 117.92(10) . . ?
C1 C6 C19 120.08(10) . . ?
C8 C7 C12 119.85(10) . . ?
C8 C7 C2 122.14(10) . . ?
C12 C7 C2 117.30(10) . . ?
C9 C8 C7 119.22(11) . . ?
C9 C8 C13 119.00(10) . . ?
C7 C8 C13 121.78(10) . . ?
C10 C9 C8 121.10(11) . . ?
C10 C9 H9A 119.4 . . ?
C8 C9 H9A 119.4 . . ?
C9 C10 C11 119.59(11) . . ?
C9 C10 H10A 120.2 . . ?
C11 C10 H10A 120.2 . . ?
C10 C11 C12 121.22(11) . . ?
C10 C11 H11A 119.4 . . ?
C12 C11 H11A 119.4 . . ?
C11 C12 C7 118.91(11) . . ?
C11 C12 C16 119.26(10) . . ?
C7 C12 C16 121.78(10) . . ?
C8 C13 C15 111.01(11) . . ?
C8 C13 C14 110.94(10) . . ?
C15 C13 C14 110.48(13) . . ?
C8 C13 H13A 108.1 . . ?
C15 C13 H13A 108.1 . . ?
C14 C13 H13A 108.1 . . ?
C13 C14 H14A 109.5 . . ?
C13 C14 H14B 109.5 . . ?
H14A C14 H14B 109.5 . . ?
C13 C14 H14C 109.5 . . ?
H14A C14 H14C 109.5 . . ?
H14B C14 H14C 109.5 . . ?
C13 C15 H15A 109.5 . . ?
C13 C15 H15B 109.5 . . ?
H15A C15 H15B 109.5 . . ?
C13 C15 H15C 109.5 . . ?
H15A C15 H15C 109.5 . . ?
H15B C15 H15C 109.5 . . ?
C12 C16 C17 112.27(10) . . ?
C12 C16 C18 110.98(10) . . ?
C17 C16 C18 110.79(10) . . ?
C12 C16 H16A 107.5 . . ?
C17 C16 H16A 107.5 . . ?
C18 C16 H16A 107.5 . . ?
C16 C17 H17A 109.5 . . ?
C16 C17 H17B 109.5 . . ?
H17A C17 H17B 109.5 . . ?
C16 C17 H17C 109.5 . . ?
H17A C17 H17C 109.5 . . ?
H17B C17 H17C 109.5 . . ?
C16 C18 H18A 109.5 . . ?
C16 C18 H18B 109.5 . . ?
H18A C18 H18B 109.5 . . ?
C16 C18 H18C 109.5 . . ?
H18A C18 H18C 109.5 . . ?
H18B C18 H18C 109.5 . . ?
C24 C19 C20 120.28(10) . . ?
C24 C19 C6 120.12(10) . . ?
C20 C19 C6 119.39(10) . . ?
C21 C20 C19 118.38(10) . . ?
C21 C20 C25 120.65(11) . . ?
C19 C20 C25 120.75(10) . . ?
C22 C21 C20 121.46(11) . . ?
C22 C21 H21A 119.3 . . ?
C20 C21 H21A 119.3 . . ?
C23 C22 C21 119.77(11) . . ?
C23 C22 H22A 120.1 . . ?
C21 C22 H22A 120.1 . . ?
C22 C23 C24 121.10(11) . . ?
C22 C23 H23A 119.5 . . ?
C24 C23 H23A 119.5 . . ?
C23 C24 C19 118.87(11) . . ?
C23 C24 C28 119.05(10) . . ?
C19 C24 C28 122.04(10) . . ?
C27 C25 C20 114.85(10) . . ?
C27 C25 C26 108.60(10) . . ?
C20 C25 C26 110.43(10) . . ?
C27 C25 H25A 107.6 . . ?
C20 C25 H25A 107.6 . . ?
C26 C25 H25A 107.6 . . ?
C25 C26 H26A 109.5 . . ?
C25 C26 H26B 109.5 . . ?
H26A C26 H26B 109.5 . . ?
C25 C26 H26C 109.5 . . ?
H26A C26 H26C 109.5 . . ?
H26B C26 H26C 109.5 . . ?
C25 C27 H27A 109.5 . . ?
C25 C27 H27B 109.5 . . ?
H27A C27 H27B 109.5 . . ?
C25 C27 H27C 109.5 . . ?
H27A C27 H27C 109.5 . . ?
H27B C27 H27C 109.5 . . ?
C29 C28 C24 111.47(11) . . ?
C29 C28 C30 110.84(10) . . ?
C24 C28 C30 111.12(10) . . ?
C29 C28 H28A 107.7 . . ?
C24 C28 H28A 107.7 . . ?
C30 C28 H28A 107.7 . . ?
C28 C29 H29A 109.5 . . ?
C28 C29 H29B 109.5 . . ?
H29A C29 H29B 109.5 . . ?
C28 C29 H29C 109.5 . . ?
H29A C29 H29C 109.5 . . ?
H29B C29 H29C 109.5 . . ?
C28 C30 H30A 109.5 . . ?
C28 C30 H30B 109.5 . . ?
H30A C30 H30B 109.5 . . ?
C28 C30 H30C 109.5 . . ?
H30A C30 H30C 109.5 . . ?
H30B C30 H30C 109.5 . . ?

loop_
_geom_bond_atom_site_label_1
_geom_bond_atom_site_label_2
_geom_bond_distance
_geom_bond_site_symmetry_2
_geom_bond_publ_flag
Fe1 C1 2.0590(11) 2 ?
Fe1 C1 2.0591(11) . ?
C1 C6 1.4183(15) . ?
C1 C2 1.4202(15) . ?
C2 C3 1.4012(15) . ?
C2 C7 1.5076(14) . ?
C3 C4 1.3908(16) . ?
C3 H3A 0.9500 . ?
C4 C5 1.3834(17) . ?
C4 H4A 0.9500 . ?
C5 C6 1.4002(16) . ?
C5 H5A 0.9500 . ?
C6 C19 1.5034(15) . ?
C7 C8 1.4056(16) . ?
C7 C12 1.4147(15) . ?
C8 C9 1.3996(16) . ?
C8 C13 1.5149(16) . ?
C9 C10 1.3835(18) . ?
C9 H9A 0.9500 . ?
C10 C11 1.3850(19) . ?
C10 H10A 0.9500 . ?
C11 C12 1.3987(16) . ?
C11 H11A 0.9500 . ?
C12 C16 1.5235(16) . ?
C13 C15 1.5210(18) . ?
C13 C14 1.5288(18) . ?
C13 H13A 1.0000 . ?
C14 H14A 0.9800 . ?
C14 H14B 0.9800 . ?
C14 H14C 0.9800 . ?
C15 H15A 0.9800 . ?
C15 H15B 0.9800 . ?
C15 H15C 0.9800 . ?
C16 C17 1.5279(17) . ?
C16 C18 1.5327(17) . ?
C16 H16A 1.0000 . ?
C17 H17A 0.9800 . ?
C17 H17B 0.9800 . ?
C17 H17C 0.9800 . ?
C18 H18A 0.9800 . ?
C18 H18B 0.9800 . ?
C18 H18C 0.9800 . ?
C19 C24 1.4116(16) . ?
C19 C20 1.4243(16) . ?
C20 C21 1.3941(16) . ?
C20 C25 1.5312(16) . ?
C21 C22 1.3912(18) . ?
C21 H21A 0.9500 . ?
C22 C23 1.3858(18) . ?
C22 H22A 0.9500 . ?
C23 C24 1.3998(16) . ?
C23 H23A 0.9500 . ?
C24 C28 1.5258(17) . ?
C25 C27 1.5282(17) . ?
C25 C26 1.5355(17) . ?
C25 H25A 1.0000 . ?
C26 H26A 0.9800 . ?
C26 H26B 0.9800 . ?
C26 H26C 0.9800 . ?
C27 H27A 0.9800 . ?
C27 H27B 0.9800 . ?
C27 H27C 0.9800 . ?
C28 C29 1.5244(17) . ?
C28 C30 1.5390(17) . ?
C28 H28A 1.0000 . ?
C29 H29A 0.9800 . ?
C29 H29B 0.9800 . ?
C29 H29C 0.9800 . ?
C30 H30A 0.9800 . ?
C30 H30B 0.9800 . ?
C30 H30C 0.9800 . ?
